data_7010943
loop_
_publ_author_name
'Acevedo-Ch\'avez, Rodolfo'
'Costas, Mar\'ia Eugenia'
'Bern\`es, Sylvain'
'Medina, Gerardo'
'Gasque, Laura'

_publ_section_title
;
 A ferrimagnetic cyclic tetranuclear copper(ii) complex:
 cyclo-[tetrakis(\m-\h3-hydroxyethanoato-1\kO:2\k2O',O&#x2033;)tetrakis(1,10-phenanthroline)tetracopper]
 tetranitrate dihydrate. Structural and magnetic properties
;
_journal_issue 12
_journal_name_full 'Journal of the Chemical Society, Dalton Transactions'
_journal_page_first 2553
_journal_paper_doi 10.1039/b105735a
_journal_year 2002
_chemical_compound_source 'Recrystallized from MeOH/H~2~O'
_chemical_formula_sum 'C56 H48 Cu4 N12 O26'
_chemical_formula_weight 1559.22
_space_group_IT_number 114
_symmetry_cell_setting tetragonal
_symmetry_Int_Tables_number 114
_symmetry_space_group_name_Hall 'P -4 2n'
_symmetry_space_group_name_H-M 'P -4 21 c'
_atom_sites_solution_hydrogens mixed
_atom_sites_solution_primary direct
_atom_sites_solution_secondary difmap
_audit_creation_date 2001-01-06
_audit_creation_method SHELXL-97
_cell_angle_alpha 90.00
_cell_angle_beta 90.00
_cell_angle_gamma 90.00
_cell_formula_units_Z 2
_cell_length_a 20.995(2)
_cell_length_b 20.995(2)
_cell_length_c 7.2370(10)
_cell_measurement_reflns_used 44
_cell_measurement_temperature 298(2)
_cell_measurement_theta_max 12.44
_cell_measurement_theta_min 3.54
_cell_volume 3190.0(6)
_computing_cell_refinement 'XSCAnS 2.20b (Fait, 1991)'
_computing_data_collection 'XSCAnS 2.20b (Fait, 1991)'
_computing_data_reduction 'XSCAnS 2.20b (Fait, 1991)'
_computing_molecular_graphics 'SHELXTL 5.10 (Sheldrick, 1998)'
_computing_publication_material 'SHELX97 (Sheldrick, 1997)'
_computing_structure_refinement 'SHELX97 (Sheldrick, 1997)'
_computing_structure_solution 'SHELXTL 5.10 (Sheldrick, 1998)'
_diffrn_ambient_temperature 298(2)
_diffrn_detector 'Scintillation counter'
_diffrn_measured_fraction_theta_full 0.997
_diffrn_measured_fraction_theta_max 0.997
_diffrn_measurement_device_type 'Siemens P4'
_diffrn_measurement_method '\2q/\w scans'
_diffrn_radiation_monochromator graphite
_diffrn_radiation_probe x-ray
_diffrn_radiation_type MoK\a
_diffrn_radiation_wavelength 0.71073
_diffrn_reflns_av_R_equivalents 0.0325
_diffrn_reflns_av_sigmaI/netI 0.0426
_diffrn_reflns_limit_h_max 24
_diffrn_reflns_limit_h_min -1
_diffrn_reflns_limit_k_max 24
_diffrn_reflns_limit_k_min -1
_diffrn_reflns_limit_l_max 8
_diffrn_reflns_limit_l_min -1
_diffrn_reflns_number 4051
_diffrn_reflns_theta_full 24.99
_diffrn_reflns_theta_max 24.99
_diffrn_reflns_theta_min 2.17
_diffrn_source 'fine-focus sealed tube'
_diffrn_source_current 30
_diffrn_source_power 1.5
_diffrn_source_voltage 50
_diffrn_standards_decay_% 1.5
_diffrn_standards_interval_count 97
_diffrn_standards_number 3
_exptl_absorpt_coefficient_mu 1.409
_exptl_absorpt_correction_type none
_exptl_absorpt_process_details
;
correction not applied due to the needle shape of the crystal
;
_exptl_crystal_colour blue
_exptl_crystal_density_diffrn 1.623
_exptl_crystal_density_method 'not measured'
_exptl_crystal_description needle
_exptl_crystal_F_000 1584
_exptl_crystal_preparation 'mounted in air'
_exptl_crystal_size_max 0.55
_exptl_crystal_size_mid 0.15
_exptl_crystal_size_min 0.15
_refine_diff_density_max 0.626
_refine_diff_density_min -0.294
_refine_diff_density_rms 0.076
_refine_ls_abs_structure_details 'Flack H D (1983), Acta Cryst. A39, 876-881'
_refine_ls_abs_structure_Flack 0.11(3)
_refine_ls_extinction_method none
_refine_ls_goodness_of_fit_ref 1.060
_refine_ls_hydrogen_treatment constr
_refine_ls_matrix_type full
_refine_ls_number_parameters 227
_refine_ls_number_reflns 1956
_refine_ls_number_restraints 0
_refine_ls_restrained_S_all 1.060
_refine_ls_R_factor_all 0.0506
_refine_ls_R_factor_gt 0.0401
_refine_ls_shift/su_max 0.001
_refine_ls_shift/su_mean 0.000
_refine_ls_structure_factor_coef Fsqd
_refine_ls_weighting_details 'calc w=1/[\s^2^(Fo^2^)+(0.0786P)^2^+0.0000P] where P=(Fo^2^+2Fc^2^)/3'
_refine_ls_weighting_scheme calc
_refine_ls_wR_factor_gt 0.1095
_refine_ls_wR_factor_ref 0.1159
_reflns_number_gt 1659
_reflns_number_total 1956
_reflns_threshold_expression I>2\s(I)
_cod_data_source_file b105735a.txt
_cod_data_source_block cobre1
_cod_depositor_comments
;
The following automatic conversions were performed:
'_symmetry_cell_setting' value 'Tetragonal' changed to 'tetragonal'
according to '/home/saulius/struct/CIF-dictionaries/cif_core.dic'
dictionary named 'cif_core.dic' version 2.4.1 from 2010-06-29.

Automatic conversion script
Id: cif_fix_enum 1527 2010-12-29 10:47:43Z saulius 

The following automatic conversions were performed:

'_atom_sites_solution_hydrogens' value 'geom + difmap' was changed to
'mixed'.

Automatic conversion script
Id: cif_fix_values 6452 2018-10-05 10:23:21Z andrius 
;
_cod_original_sg_symbol_H-M P-421c
_cod_database_code 7010943

loop_
_symmetry_equiv_pos_as_xyz
'x, y, z'
'-x, -y, z'
'y, -x, -z'
'-y, x, -z'
'-x+1/2, y+1/2, -z+1/2'
'x+1/2, -y+1/2, -z+1/2'
'-y+1/2, -x+1/2, z+1/2'
'y+1/2, x+1/2, z+1/2'

loop_
_atom_site_label
_atom_site_type_symbol
_atom_site_fract_x
_atom_site_fract_y
_atom_site_fract_z
_atom_site_U_iso_or_equiv
_atom_site_adp_type
_atom_site_occupancy
_atom_site_symmetry_multiplicity
_atom_site_calc_flag
_atom_site_refinement_flags
_atom_site_disorder_assembly
_atom_site_disorder_group
Cu1 Cu 0.09047(3) 0.86425(3) 0.91008(11) 0.0333(2) Uani 1 1 d . . .
N1 N 0.1798(2) 0.8501(2) 0.8259(7) 0.0353(11) Uani 1 1 d . . .
C2 C 0.2205(3) 0.8920(3) 0.7495(9) 0.0463(16) Uani 1 1 d . . .
H2A H 0.2059 0.9325 0.7185 0.056 Uiso 1 1 d R . .
C3 C 0.2840(3) 0.8766(4) 0.7156(11) 0.0565(19) Uani 1 1 d . . .
H3A H 0.3113 0.9066 0.6640 0.068 Uiso 1 1 calc R . .
C4 C 0.3061(3) 0.8169(3) 0.7586(10) 0.0523(17) Uani 1 1 d . . .
H4A H 0.3487 0.8067 0.7397 0.063 Uiso 1 1 calc R . .
C5 C 0.2640(3) 0.7711(3) 0.8313(9) 0.0426(15) Uani 1 1 d . . .
C6 C 0.2810(3) 0.7061(4) 0.8704(9) 0.0514(18) Uani 1 1 d . . .
H6A H 0.3223 0.6924 0.8456 0.062 Uiso 1 1 calc R . .
C7 C 0.2379(3) 0.6637(3) 0.9435(9) 0.0499(18) Uani 1 1 d . . .
H7A H 0.2504 0.6220 0.9685 0.060 Uiso 1 1 calc R . .
C8 C 0.1740(3) 0.6833(3) 0.9812(9) 0.0441(15) Uani 1 1 d . . .
C9 C 0.1261(4) 0.6436(3) 1.0548(10) 0.0559(19) Uani 1 1 d . . .
H9A H 0.1348 0.6013 1.0833 0.067 Uiso 1 1 calc R . .
C10 C 0.0678(3) 0.6678(3) 1.0831(13) 0.0577(18) Uani 1 1 d . . .
H10A H 0.0358 0.6417 1.1291 0.069 Uiso 1 1 calc R . .
C11 C 0.0541(3) 0.7324(3) 1.0443(10) 0.0472(17) Uani 1 1 d . . .
H11A H 0.0135 0.7480 1.0677 0.057 Uiso 1 1 calc R . .
N12 N 0.0974(2) 0.7710(2) 0.9764(7) 0.0370(11) Uani 1 1 d . . .
C13 C 0.1562(3) 0.7482(2) 0.9433(8) 0.0349(13) Uani 1 1 d . . .
C14 C 0.2014(3) 0.7906(3) 0.8667(8) 0.0325(13) Uani 1 1 d . . .
O15 O 0.00515(19) 0.87540(19) 1.0174(6) 0.0401(10) Uani 1 1 d . . .
C16 C -0.0018(3) 0.9027(2) 1.1702(8) 0.0290(11) Uani 1 1 d . . .
C17 C 0.0537(2) 0.9180(3) 1.2930(8) 0.0347(13) Uani 1 1 d . . .
H17A H 0.0566 0.9637 1.3092 0.042 Uiso 1 1 calc R . .
H17B H 0.0471 0.8989 1.4135 0.042 Uiso 1 1 calc R . .
O18 O 0.11177(16) 0.89458(18) 1.2154(6) 0.0354(9) Uani 1 1 d . . .
H18 H 0.1420 0.9311 1.2068 0.053 Uiso 1 1 d R . .
O19 O -0.05636(16) 0.91856(19) 1.2312(6) 0.0374(10) Uani 1 1 d . . .
N20 N 0.4899(3) 0.7377(3) 0.8542(9) 0.0523(15) Uani 1 1 d . . .
O21 O 0.5163(3) 0.6864(3) 0.8720(9) 0.0833(18) Uani 1 1 d . . .
O22 O 0.4449(2) 0.7402(3) 0.7443(10) 0.088(2) Uani 1 1 d . . .
O23 O 0.5070(3) 0.7838(3) 0.9418(14) 0.120(3) Uani 1 1 d . . .
O24 O 0.4526(6) 0.9077(6) 0.832(4) 0.179(11) Uani 0.50 1 d P . .
H24A H 0.4702 0.9075 0.9285 0.268 Uiso 0.50 1 d PR . .
H24B H 0.4661 0.9113 0.7485 0.268 Uiso 0.50 1 d PR . .

loop_
_atom_site_aniso_label
_atom_site_aniso_U_11
_atom_site_aniso_U_22
_atom_site_aniso_U_33
_atom_site_aniso_U_23
_atom_site_aniso_U_13
_atom_site_aniso_U_12
Cu1 0.0280(3) 0.0273(3) 0.0445(4) -0.0020(4) 0.0023(4) 0.0072(2)
N1 0.034(2) 0.032(2) 0.040(3) -0.006(2) 0.003(2) 0.009(2)
C2 0.048(3) 0.044(3) 0.047(4) -0.004(3) 0.008(3) 0.007(3)
C3 0.033(3) 0.068(5) 0.068(5) -0.017(4) 0.011(4) -0.005(3)
C4 0.038(3) 0.070(4) 0.049(4) -0.015(4) 0.006(3) 0.012(3)
C5 0.039(3) 0.051(4) 0.038(3) -0.017(3) -0.005(3) 0.017(3)
C6 0.046(3) 0.068(4) 0.040(4) -0.012(4) -0.004(3) 0.029(3)
C7 0.063(4) 0.044(3) 0.042(4) -0.017(3) -0.019(4) 0.028(3)
C8 0.060(4) 0.034(3) 0.038(3) -0.008(3) -0.009(3) 0.019(3)
C9 0.083(5) 0.028(3) 0.056(5) 0.004(3) -0.002(4) 0.006(3)
C10 0.064(4) 0.041(3) 0.068(5) 0.007(4) 0.005(5) -0.008(3)
C11 0.045(3) 0.038(3) 0.058(5) -0.002(3) 0.004(3) 0.003(3)
N12 0.037(3) 0.030(2) 0.044(3) -0.007(2) -0.002(2) 0.0023(19)
C13 0.046(3) 0.025(3) 0.035(3) -0.002(3) -0.011(3) 0.011(2)
C14 0.032(3) 0.036(3) 0.030(3) -0.007(2) -0.006(3) 0.009(2)
O15 0.0272(18) 0.045(2) 0.049(2) -0.017(2) -0.002(2) 0.0046(17)
C16 0.027(3) 0.020(2) 0.040(3) 0.002(3) 0.001(3) -0.003(2)
C17 0.034(3) 0.034(3) 0.037(3) 0.000(3) -0.005(3) 0.002(2)
O18 0.0260(17) 0.0325(19) 0.048(2) 0.003(2) -0.0025(18) 0.0022(15)
O19 0.0207(17) 0.041(2) 0.050(3) -0.010(2) 0.0032(19) -0.0011(16)
N20 0.036(3) 0.049(3) 0.072(4) -0.009(3) 0.012(3) -0.008(2)
O21 0.109(5) 0.058(3) 0.084(4) 0.011(3) 0.013(4) 0.018(3)
O22 0.046(3) 0.109(5) 0.107(5) -0.011(4) -0.012(3) 0.011(3)
O23 0.066(4) 0.088(4) 0.206(9) -0.081(6) -0.021(5) -0.010(3)
O24 0.096(9) 0.047(6) 0.39(3) 0.024(15) 0.009(17) 0.014(6)

loop_
_atom_type_symbol
_atom_type_description
_atom_type_scat_dispersion_real
_atom_type_scat_dispersion_imag
_atom_type_scat_source
C C 0.0033 0.0016 'International Tables Vol C Tables 4.2.6.8 and 6.1.1.4'
H H 0.0000 0.0000 'International Tables Vol C Tables 4.2.6.8 and 6.1.1.4'
N N 0.0061 0.0033 'International Tables Vol C Tables 4.2.6.8 and 6.1.1.4'
O O 0.0106 0.0060 'International Tables Vol C Tables 4.2.6.8 and 6.1.1.4'
Cu Cu 0.3201 1.2651 'International Tables Vol C Tables 4.2.6.8 and 6.1.1.4'

loop_
_geom_angle_atom_site_label_1
_geom_angle_atom_site_label_2
_geom_angle_atom_site_label_3
_geom_angle
_geom_angle_site_symmetry_1
_geom_angle_site_symmetry_3
_geom_angle_publ_flag
O19 Cu1 O15 90.94(17) 4_667 . ?
O19 Cu1 N1 93.35(18) 4_667 . ?
O15 Cu1 N1 174.34(19) . . ?
O19 Cu1 N12 162.24(18) 4_667 . ?
O15 Cu1 N12 94.98(18) . . ?
N1 Cu1 N12 81.99(18) . . ?
O19 Cu1 O18 106.18(15) 4_667 . ?
O15 Cu1 O18 76.65(15) . . ?
N1 Cu1 O18 98.59(17) . . ?
N12 Cu1 O18 91.48(17) . . ?
C2 N1 C14 118.5(5) . . ?
C2 N1 Cu1 128.7(4) . . ?
C14 N1 Cu1 112.6(4) . . ?
N1 C2 C3 121.8(6) . . ?
C4 C3 C2 119.7(7) . . ?
C3 C4 C5 119.8(6) . . ?
C14 C5 C4 117.3(6) . . ?
C14 C5 C6 118.3(6) . . ?
C4 C5 C6 124.4(6) . . ?
C7 C6 C5 121.8(6) . . ?
C6 C7 C8 120.3(6) . . ?
C9 C8 C7 124.8(6) . . ?
C9 C8 C13 116.5(6) . . ?
C7 C8 C13 118.7(6) . . ?
C10 C9 C8 119.0(6) . . ?
C9 C10 C11 121.3(6) . . ?
N12 C11 C10 121.7(6) . . ?
C11 N12 C13 118.9(5) . . ?
C11 N12 Cu1 129.6(4) . . ?
C13 N12 Cu1 111.5(4) . . ?
N12 C13 C14 117.6(5) . . ?
N12 C13 C8 122.7(5) . . ?
C14 C13 C8 119.8(5) . . ?
N1 C14 C5 122.8(6) . . ?
N1 C14 C13 116.0(5) . . ?
C5 C14 C13 121.2(5) . . ?
C16 O15 Cu1 120.6(4) . . ?
O15 C16 O19 122.1(5) . . ?
O15 C16 C17 121.9(5) . . ?
O19 C16 C17 116.0(5) . . ?
O18 C17 C16 110.9(5) . . ?
C17 O18 Cu1 107.5(3) . . ?
C16 O19 Cu1 123.9(4) . 3_467 ?
O23 N20 O21 121.1(7) . . ?
O23 N20 O22 122.0(7) . . ?
O21 N20 O22 117.0(7) . . ?

loop_
_geom_bond_atom_site_label_1
_geom_bond_atom_site_label_2
_geom_bond_distance
_geom_bond_site_symmetry_2
_geom_bond_publ_flag
Cu1 O19 1.965(4) 4_667 ?
Cu1 O15 1.966(4) . ?
Cu1 N1 1.994(4) . ?
Cu1 N12 2.021(5) . ?
Cu1 O18 2.343(4) . ?
N1 C2 1.346(8) . ?
N1 C14 1.360(7) . ?
C2 C3 1.394(9) . ?
C3 C4 1.372(10) . ?
C4 C5 1.407(9) . ?
C5 C14 1.400(8) . ?
C5 C6 1.440(9) . ?
C6 C7 1.376(10) . ?
C7 C8 1.430(9) . ?
C8 C9 1.410(9) . ?
C8 C13 1.440(7) . ?
C9 C10 1.341(10) . ?
C10 C11 1.414(9) . ?
C11 N12 1.311(8) . ?
N12 C13 1.346(7) . ?
C13 C14 1.415(8) . ?
O15 C16 1.255(6) . ?
C16 O19 1.271(7) . ?
C16 C17 1.500(8) . ?
C17 O18 1.430(7) . ?
O19 Cu1 1.965(4) 3_467 ?
N20 O23 1.213(8) . ?
N20 O21 1.219(8) . ?
N20 O22 1.236(8) . ?

loop_
_geom_hbond_atom_site_label_D
_geom_hbond_atom_site_label_H
_geom_hbond_atom_site_label_A
_geom_hbond_distance_DH
_geom_hbond_distance_HA
_geom_hbond_distance_DA
_geom_hbond_angle_DHA
_geom_hbond_site_symmetry_A
_geom_hbond_publ_flag
O18 H18 O22 0.997 2.098 2.903 136.39 8_455 ?
O18 H18 O15 0.997 2.277 2.881 117.82 4_667 ?
O18 H18 O21 0.997 2.345 3.205 143.84 8_455 ?
O18 H18 N20 0.997 2.587 3.464 146.65 8_455 ?

loop_
_geom_torsion_atom_site_label_1
_geom_torsion_atom_site_label_2
_geom_torsion_atom_site_label_3
_geom_torsion_atom_site_label_4
_geom_torsion
_geom_torsion_site_symmetry_1
_geom_torsion_site_symmetry_2
_geom_torsion_site_symmetry_3
_geom_torsion_site_symmetry_4
_geom_torsion_publ_flag
O19 Cu1 N1 C2 17.3(5) 4_667 . . . ?
O15 Cu1 N1 C2 -121.9(17) . . . . ?
N12 Cu1 N1 C2 -179.9(5) . . . . ?
O18 Cu1 N1 C2 -89.6(5) . . . . ?
O19 Cu1 N1 C14 -167.9(4) 4_667 . . . ?
O15 Cu1 N1 C14 52.9(19) . . . . ?
N12 Cu1 N1 C14 -5.1(4) . . . . ?
O18 Cu1 N1 C14 85.2(4) . . . . ?
C14 N1 C2 C3 -1.5(9) . . . . ?
Cu1 N1 C2 C3 173.1(5) . . . . ?
N1 C2 C3 C4 0.8(11) . . . . ?
C2 C3 C4 C5 1.9(11) . . . . ?
C3 C4 C5 C14 -3.7(10) . . . . ?
C3 C4 C5 C6 175.9(7) . . . . ?
C14 C5 C6 C7 -1.1(9) . . . . ?
C4 C5 C6 C7 179.3(7) . . . . ?
C5 C6 C7 C8 0.6(10) . . . . ?
C6 C7 C8 C9 179.6(6) . . . . ?
C6 C7 C8 C13 -0.7(9) . . . . ?
C7 C8 C9 C10 -179.7(7) . . . . ?
C13 C8 C9 C10 0.6(10) . . . . ?
C8 C9 C10 C11 -1.4(13) . . . . ?
C9 C10 C11 N12 1.2(13) . . . . ?
C10 C11 N12 C13 -0.2(10) . . . . ?
C10 C11 N12 Cu1 -179.8(6) . . . . ?
O19 Cu1 N12 C11 -101.0(8) 4_667 . . . ?
O15 Cu1 N12 C11 8.0(6) . . . . ?
N1 Cu1 N12 C11 -176.8(6) . . . . ?
O18 Cu1 N12 C11 84.7(6) . . . . ?
O19 Cu1 N12 C13 79.3(7) 4_667 . . . ?
O15 Cu1 N12 C13 -171.6(4) . . . . ?
N1 Cu1 N12 C13 3.6(4) . . . . ?
O18 Cu1 N12 C13 -94.9(4) . . . . ?
C11 N12 C13 C14 178.8(5) . . . . ?
Cu1 N12 C13 C14 -1.5(6) . . . . ?
C11 N12 C13 C8 -0.6(9) . . . . ?
Cu1 N12 C13 C8 179.0(5) . . . . ?
C9 C8 C13 N12 0.4(9) . . . . ?
C7 C8 C13 N12 -179.3(5) . . . . ?
C9 C8 C13 C14 -179.0(5) . . . . ?
C7 C8 C13 C14 1.2(9) . . . . ?
C2 N1 C14 C5 -0.5(8) . . . . ?
Cu1 N1 C14 C5 -175.9(5) . . . . ?
C2 N1 C14 C13 -178.8(5) . . . . ?
Cu1 N1 C14 C13 5.8(6) . . . . ?
C4 C5 C14 N1 3.1(9) . . . . ?
C6 C5 C14 N1 -176.6(5) . . . . ?
C4 C5 C14 C13 -178.7(6) . . . . ?
C6 C5 C14 C13 1.6(8) . . . . ?
N12 C13 C14 N1 -2.9(7) . . . . ?
C8 C13 C14 N1 176.6(5) . . . . ?
N12 C13 C14 C5 178.8(5) . . . . ?
C8 C13 C14 C5 -1.7(8) . . . . ?
O19 Cu1 O15 C16 -93.5(4) 4_667 . . . ?
N1 Cu1 O15 C16 45.8(19) . . . . ?
N12 Cu1 O15 C16 103.3(4) . . . . ?
O18 Cu1 O15 C16 13.0(4) . . . . ?
Cu1 O15 C16 O19 170.0(4) . . . . ?
Cu1 O15 C16 C17 -10.6(6) . . . . ?
O15 C16 C17 O18 -2.9(7) . . . . ?
O19 C16 C17 O18 176.5(4) . . . . ?
C16 C17 O18 Cu1 11.7(5) . . . . ?
O19 Cu1 O18 C17 73.9(3) 4_667 . . . ?
O15 Cu1 O18 C17 -13.1(3) . . . . ?
N1 Cu1 O18 C17 170.0(3) . . . . ?
N12 Cu1 O18 C17 -107.9(3) . . . . ?
O15 C16 O19 Cu1 -5.2(7) . . . 3_467 ?
C17 C16 O19 Cu1 175.4(3) . . . 3_467 ?
